data_1508734
loop_
_publ_author_name
'Wang, Ruomeng'
'Bojase, Gomotsang'
'Willis, Anthony C.'
'Paddon-Row, Michael N'
'Sherburn, Michael S.'

_publ_section_title
;
 Nitroso-dienophile additions to dendralenes: a short synthesis of
 branched aminosugars.
;
_journal_issue 22
_journal_name_full 'Organic letters'
_journal_page_first 5652
_journal_page_last 5655
_journal_paper_doi 10.1021/ol302619r
_journal_volume 14
_journal_year 2012
_chemical_compound_source local
_chemical_formula_moiety 'C24 H24 N2 O2'
_chemical_formula_sum 'C24 H24 N2 O2'
_chemical_formula_weight 372.47
_space_group_IT_number 15
_symmetry_cell_setting monoclinic
_symmetry_space_group_name_Hall '-C 2yc'
_symmetry_space_group_name_H-M 'C 1 2/c 1'
_atom_sites_solution_hydrogens geom
_atom_sites_solution_primary direct
_audit_creation_date 10-01-07
_audit_creation_method CRYSTALS_ver_12.87
_audit_update_record
;
2010-01-12 - Report on C24 H24 N2 O2
             by Anthony C. Willis
             for (Cynthia) Ruomeng Wang and Mick Sherburn
2010-01-12 - passes checkcif tests with minor warnings
;
_cell_angle_alpha 90
_cell_angle_beta 123.8576(8)
_cell_angle_gamma 90
_cell_formula_units_Z 16
_cell_length_a 37.1436(6)
_cell_length_b 10.5638(2)
_cell_length_c 24.1187(3)
_cell_measurement_reflns_used 41065
_cell_measurement_temperature 200
_cell_measurement_theta_max 27.5
_cell_measurement_theta_min 2.6
_cell_volume 7858.8(2)
_computing_cell_refinement 'DENZO/SCALEPACK (Otwinowski & Minor, 1997)'
_computing_data_collection 'COLLECT (Nonius, 2001).'
_computing_data_reduction 'DENZO/SCALEPACK (Otwinowski & Minor, 1997)'
_computing_molecular_graphics
; 
ORTEP-II (Johnson 1976) in teXsan (MSC, 1992-1997)
;
_computing_publication_material 'CRYSTALS (Betteridge et al., 2003)'
_computing_structure_refinement 'CRYSTALS (Betteridge et al., 2003)'
_computing_structure_solution 'SIR92 (Altomare et al., 1994)'
_diffrn_ambient_temperature 200
_diffrn_measured_fraction_theta_full 0.998
_diffrn_measured_fraction_theta_max 0.998
_diffrn_measurement_device 'Nonius KappaCCD'
_diffrn_measurement_device_type Area
_diffrn_measurement_method '\f & \w scans'
_diffrn_radiation_monochromator graphite
_diffrn_radiation_type 'Mo K\a'
_diffrn_radiation_wavelength 0.71073
_diffrn_reflns_av_R_equivalents 0.061
_diffrn_reflns_limit_h_max 48
_diffrn_reflns_limit_h_min -48
_diffrn_reflns_limit_k_max 13
_diffrn_reflns_limit_k_min -13
_diffrn_reflns_limit_l_max 31
_diffrn_reflns_limit_l_min -31
_diffrn_reflns_number 83856
_diffrn_reflns_theta_full 27.479
_diffrn_reflns_theta_max 27.479
_diffrn_reflns_theta_min 2.606
_diffrn_standards_number 0
_exptl_absorpt_coefficient_mu 0.080
_exptl_absorpt_correction_T_max 0.992
_exptl_absorpt_correction_T_min 0.972
_exptl_absorpt_correction_type integration
_exptl_absorpt_process_details
;
via Gaussian method (Coppens, 1970) implemented in maXus (2000)
;
_exptl_crystal_colour colourless
_exptl_crystal_density_diffrn 1.259
_exptl_crystal_density_method 'not measured'
_exptl_crystal_description block
_exptl_crystal_F_000 3168
_exptl_crystal_size_max 0.410
_exptl_crystal_size_mid 0.260
_exptl_crystal_size_min 0.160
_refine_diff_density_max 0.50
_refine_diff_density_min -0.40
_refine_ls_extinction_method None
_refine_ls_goodness_of_fit_ref 0.9898
_refine_ls_hydrogen_treatment constr
_refine_ls_matrix_type full
_refine_ls_number_parameters 505
_refine_ls_number_reflns 9001
_refine_ls_number_restraints 0
_refine_ls_R_factor_all 0.1116
_refine_ls_R_factor_gt 0.0592
_refine_ls_shift/su_max 0.0002707
_refine_ls_shift/su_mean 0.7093670
_refine_ls_structure_factor_coef Fsqd
_refine_ls_weighting_details
;
 Method, part 1, Chebychev polynomial, (Watkin, 1994, Prince, 1982) 
 [weight] = 1.0/[A~0~*T~0~(x)+A~1~*T~1~(x) ... +A~n-1~]*T~n-1~(x)] 
 where A~i~ are the Chebychev coefficients listed below and x= Fcalc/Fmax 
 Method = Robust Weighting (Prince, 1982) 
 W = [weight] * [1-(deltaF/6*sigmaF)^2^]^2^ 
 A~i~ are: 
 22.3 33.7 16.3 3.95 
;
_refine_ls_weighting_scheme calc
_refine_ls_wR_factor_all 0.1683
_refine_ls_wR_factor_gt 0.1343
_refine_ls_wR_factor_ref 0.1683
_reflns_limit_h_max 40
_reflns_limit_h_min -48
_reflns_limit_k_max 13
_reflns_limit_k_min 0
_reflns_limit_l_max 31
_reflns_limit_l_min 0
_reflns_number_gt 5274
_reflns_number_total 9003
_reflns_threshold_expression I>2.0\s(I)
_oxford_diffrn_Wilson_B_factor 2.84
_oxford_diffrn_Wilson_scale 40.98
_oxford_refine_ls_r_factor_ref 0.1116
_oxford_refine_ls_scale 0.17180(10)
_oxford_reflns_number_all 9001
_oxford_reflns_threshold_expression_ref I>-10.0\s(I)
_oxford_structure_analysis_title '10271022 she0932'
_cod_data_source_file ol302619r_si_003.cif
_cod_data_source_block she0932a
_cod_depositor_comments
;
The following automatic conversions were performed:

'_symmetry_cell_setting' value 'Monoclinic' changed to 'monoclinic'
according to /home/saulius/struct/CIF-dictionaries/cif_core.dic
dictionary named 'cif_core.dic' version 2.4.2 from 2011-04-26.

Automatic conversion script
Id: cif_fix_values 1891 2012-01-12 08:04:46Z andrius 
;
_cod_original_sg_symbol_H-M 'C 1 2/c 1 '
_cod_database_code 1508734

loop_
_symmetry_equiv_pos_as_xyz
x,y,z
-x,-y,-z
x+1/2,y+1/2,z
-x+1/2,-y+1/2,-z
-x,y,-z+1/2
x,-y,z+1/2
-x+1/2,y+1/2,-z+1/2
x+1/2,-y+1/2,z+1/2

loop_
_atom_site_label
_atom_site_type_symbol
_atom_site_fract_x
_atom_site_fract_y
_atom_site_fract_z
_atom_site_U_iso_or_equiv
_atom_site_occupancy
_atom_site_adp_type
_atom_site_refinement_flags_posn
O1 O 0.17989(6) 0.07470(17) 0.31316(9) 0.0420 1.0000 Uani .
N2 N 0.18820(6) -0.0485(2) 0.34389(10) 0.0341 1.0000 Uani .
C3 C 0.22854(7) -0.0967(2) 0.35610(11) 0.0339 1.0000 Uani .
C4 C 0.22699(7) -0.0954(2) 0.29196(11) 0.0325 1.0000 Uani .
C5 C 0.19662(7) -0.0270(3) 0.24022(12) 0.0381 1.0000 Uani .
C6 C 0.16544(8) 0.0540(3) 0.24521(12) 0.0411 1.0000 Uani .
C7 C 0.18436(7) -0.0390(2) 0.39893(11) 0.0333 1.0000 Uani .
C8 C 0.14889(8) 0.0238(3) 0.39145(13) 0.0411 1.0000 Uani .
C9 C 0.14263(8) 0.0243(3) 0.44257(14) 0.0487 1.0000 Uani .
C10 C 0.17137(9) -0.0359(3) 0.50252(14) 0.0484 1.0000 Uani .
C11 C 0.20710(9) -0.0951(3) 0.51100(13) 0.0471 1.0000 Uani .
C12 C 0.21408(8) -0.0966(3) 0.46020(12) 0.0416 1.0000 Uani .
C13 C 0.26025(7) -0.1705(2) 0.29099(12) 0.0360 1.0000 Uani .
C14 C 0.29264(8) -0.2282(3) 0.34510(13) 0.0485 1.0000 Uani .
O15 O 0.31449(6) 0.08968(17) 0.17390(9) 0.0415 1.0000 Uani .
N16 N 0.31752(6) -0.0384(2) 0.15623(10) 0.0339 1.0000 Uani .
C17 C 0.28271(7) -0.1115(2) 0.15189(11) 0.0339 1.0000 Uani .
C18 C 0.28471(7) -0.0971(2) 0.21595(11) 0.0319 1.0000 Uani .
C19 C 0.31060(8) -0.0087(3) 0.25982(12) 0.0388 1.0000 Uani .
C20 C 0.33298(9) 0.0865(3) 0.24397(13) 0.0462 1.0000 Uani .
C21 C 0.32065(7) -0.0372(3) 0.10052(11) 0.0359 1.0000 Uani .
C22 C 0.33487(8) 0.0703(3) 0.08452(13) 0.0459 1.0000 Uani .
C23 C 0.34130(9) 0.0651(3) 0.03288(14) 0.0541 1.0000 Uani .
C24 C 0.33315(9) -0.0434(3) -0.00368(14) 0.0524 1.0000 Uani .
C25 C 0.31909(11) -0.1489(3) 0.01211(15) 0.0594 1.0000 Uani .
C26 C 0.31244(10) -0.1474(3) 0.06349(14) 0.0517 1.0000 Uani .
C27 C 0.25747(7) -0.1811(2) 0.22631(12) 0.0356 1.0000 Uani .
C28 C 0.23078(9) -0.2654(3) 0.18057(14) 0.0520 1.0000 Uani .
O29 O 0.42764(5) 0.32940(17) 0.31871(8) 0.0393 1.0000 Uani .
N30 N 0.43597(6) 0.2033(2) 0.34718(9) 0.0323 1.0000 Uani .
C31 C 0.47558(7) 0.1578(2) 0.35575(11) 0.0336 1.0000 Uani .
C32 C 0.47074(7) 0.1604(2) 0.28914(11) 0.0326 1.0000 Uani .
C33 C 0.43910(7) 0.2298(3) 0.23970(11) 0.0362 1.0000 Uani .
C34 C 0.41090(8) 0.3131(3) 0.24953(12) 0.0420 1.0000 Uani .
C35 C 0.43409(7) 0.2096(2) 0.40440(11) 0.0311 1.0000 Uani .
C36 C 0.39783(7) 0.2658(3) 0.39784(12) 0.0393 1.0000 Uani .
C37 C 0.39320(8) 0.2646(3) 0.45079(13) 0.0462 1.0000 Uani .
C38 C 0.42412(8) 0.2082(3) 0.51100(13) 0.0441 1.0000 Uani .
C39 C 0.46003(8) 0.1542(3) 0.51741(12) 0.0425 1.0000 Uani .
C40 C 0.46550(7) 0.1548(2) 0.46485(11) 0.0363 1.0000 Uani .
C41 C 0.50246(8) 0.0876(3) 0.28334(12) 0.0390 1.0000 Uani .
C42 C 0.53556(10) 0.0271(3) 0.33525(15) 0.0570 1.0000 Uani .
O43 O 0.43541(6) 0.83523(17) 0.31821(9) 0.0442 1.0000 Uani .
N44 N 0.43193(6) 0.7086(2) 0.33671(10) 0.0366 1.0000 Uani .
C45 C 0.46809(7) 0.6349(3) 0.34582(11) 0.0360 1.0000 Uani .
C46 C 0.47028(7) 0.6471(2) 0.28533(11) 0.0330 1.0000 Uani .
C47 C 0.44631(8) 0.7341(3) 0.23946(12) 0.0405 1.0000 Uani .
C48 C 0.42021(9) 0.8282(3) 0.24943(14) 0.0488 1.0000 Uani .
C49 C 0.42777(7) 0.7143(3) 0.39174(12) 0.0361 1.0000 Uani .
C50 C 0.41526(8) 0.8257(3) 0.40788(14) 0.0454 1.0000 Uani .
C51 C 0.40902(8) 0.8251(3) 0.45944(15) 0.0527 1.0000 Uani .
C52 C 0.41505(9) 0.7167(3) 0.49570(14) 0.0542 1.0000 Uani .
C53 C 0.42680(10) 0.6069(3) 0.47907(14) 0.0558 1.0000 Uani .
C54 C 0.43357(9) 0.6048(3) 0.42770(13) 0.0487 1.0000 Uani .
C55 C 0.49967(8) 0.5596(2) 0.28096(12) 0.0357 1.0000 Uani .
C56 C 0.52466(9) 0.4773(3) 0.32924(13) 0.0512 1.0000 Uani .
H32 H 0.2535 -0.0500 0.3920 0.0410 1.0000 Uiso R
H31 H 0.2317 -0.1851 0.3717 0.0410 1.0000 Uiso R
H51 H 0.1942 -0.0291 0.1994 0.0455 1.0000 Uiso R
H62 H 0.1637 0.1379 0.2269 0.0499 1.0000 Uiso R
H61 H 0.1366 0.0157 0.2205 0.0489 1.0000 Uiso R
H81 H 0.1297 0.0676 0.3508 0.0486 1.0000 Uiso R
H91 H 0.1184 0.0670 0.4356 0.0576 1.0000 Uiso R
H101 H 0.1662 -0.0359 0.5366 0.0584 1.0000 Uiso R
H111 H 0.2279 -0.1361 0.5526 0.0572 1.0000 Uiso R
H121 H 0.2387 -0.1359 0.4675 0.0497 1.0000 Uiso R
H142 H 0.3140 -0.2747 0.3440 0.0575 1.0000 Uiso R
H141 H 0.2953 -0.2249 0.3861 0.0580 1.0000 Uiso R
H172 H 0.2875 -0.2016 0.1474 0.0413 1.0000 Uiso R
H171 H 0.2541 -0.0869 0.1120 0.0409 1.0000 Uiso R
H191 H 0.3143 -0.0035 0.3012 0.0468 1.0000 Uiso R
H202 H 0.3639 0.0713 0.2690 0.0552 1.0000 Uiso R
H201 H 0.3279 0.1713 0.2556 0.0549 1.0000 Uiso R
H221 H 0.3405 0.1442 0.1089 0.0550 1.0000 Uiso R
H231 H 0.3511 0.1358 0.0224 0.0653 1.0000 Uiso R
H241 H 0.3369 -0.0458 -0.0391 0.0633 1.0000 Uiso R
H251 H 0.3139 -0.2252 -0.0123 0.0713 1.0000 Uiso R
H261 H 0.3024 -0.2204 0.0736 0.0624 1.0000 Uiso R
H282 H 0.2280 -0.2739 0.1393 0.0614 1.0000 Uiso R
H281 H 0.2140 -0.3192 0.1884 0.0622 1.0000 Uiso R
H312 H 0.5013 0.2041 0.3905 0.0400 1.0000 Uiso R
H311 H 0.4793 0.0706 0.3707 0.0402 1.0000 Uiso R
H331 H 0.4344 0.2274 0.1977 0.0439 1.0000 Uiso R
H342 H 0.4106 0.3986 0.2331 0.0504 1.0000 Uiso R
H341 H 0.3810 0.2804 0.2251 0.0501 1.0000 Uiso R
H361 H 0.3765 0.3048 0.3571 0.0471 1.0000 Uiso R
H371 H 0.3684 0.3027 0.4453 0.0553 1.0000 Uiso R
H381 H 0.4205 0.2064 0.5465 0.0528 1.0000 Uiso R
H391 H 0.4816 0.1159 0.5590 0.0514 1.0000 Uiso R
H401 H 0.4905 0.1187 0.4711 0.0439 1.0000 Uiso R
H422 H 0.5565 -0.0179 0.3324 0.0683 1.0000 Uiso R
H421 H 0.5395 0.0260 0.3773 0.0679 1.0000 Uiso R
H452 H 0.4957 0.6607 0.3867 0.0428 1.0000 Uiso R
H451 H 0.4630 0.5452 0.3504 0.0430 1.0000 Uiso R
H471 H 0.4450 0.7384 0.2000 0.0486 1.0000 Uiso R
H482 H 0.4234 0.9126 0.2363 0.0594 1.0000 Uiso R
H481 H 0.3894 0.8057 0.2220 0.0587 1.0000 Uiso R
H501 H 0.4109 0.8980 0.3829 0.0535 1.0000 Uiso R
H511 H 0.4002 0.8991 0.4695 0.0634 1.0000 Uiso R
H521 H 0.4108 0.7192 0.5310 0.0650 1.0000 Uiso R
H531 H 0.4306 0.5314 0.5029 0.0673 1.0000 Uiso R
H541 H 0.4422 0.5294 0.4176 0.0580 1.0000 Uiso R
H562 H 0.5437 0.4223 0.3268 0.0612 1.0000 Uiso R
H561 H 0.5246 0.4709 0.3682 0.0605 1.0000 Uiso R

loop_
_atom_site_aniso_label
_atom_site_aniso_U_11
_atom_site_aniso_U_22
_atom_site_aniso_U_33
_atom_site_aniso_U_23
_atom_site_aniso_U_13
_atom_site_aniso_U_12
O1 0.0526(10) 0.0341(10) 0.0469(10) 0.0055(8) 0.0324(8) 0.0061(8)
N2 0.0373(10) 0.0324(11) 0.0380(10) 0.0026(9) 0.0242(8) 0.0030(9)
C3 0.0359(11) 0.0372(13) 0.0332(11) 0.0021(10) 0.0221(9) 0.0035(10)
C4 0.0337(10) 0.0346(13) 0.0330(11) -0.0008(10) 0.0210(9) -0.0019(10)
C5 0.0384(11) 0.0444(15) 0.0350(12) 0.0023(11) 0.0225(10) -0.0018(11)
C6 0.0405(12) 0.0454(15) 0.0394(12) 0.0091(11) 0.0234(10) 0.0065(11)
C7 0.0335(11) 0.0332(13) 0.0370(11) -0.0059(10) 0.0220(9) -0.0040(10)
C8 0.0375(12) 0.0446(14) 0.0415(13) -0.0054(11) 0.0222(10) 0.0014(11)
C9 0.0446(13) 0.0552(17) 0.0551(15) -0.0127(13) 0.0333(12) -0.0007(13)
C10 0.0578(15) 0.0515(17) 0.0503(15) -0.0088(13) 0.0389(13) -0.0081(14)
C11 0.0590(15) 0.0478(15) 0.0436(13) 0.0013(12) 0.0342(13) 0.0012(13)
C12 0.0427(12) 0.0457(14) 0.0420(13) 0.0024(11) 0.0271(11) 0.0066(11)
C13 0.0407(12) 0.0371(13) 0.0397(12) -0.0002(10) 0.0283(10) -0.0024(10)
C14 0.0504(14) 0.0623(18) 0.0451(14) 0.0118(13) 0.0342(12) 0.0174(13)
O15 0.0553(10) 0.0309(9) 0.0497(10) -0.0046(8) 0.0364(9) -0.0039(8)
N16 0.0426(10) 0.0299(10) 0.0385(10) 0.0016(9) 0.0284(9) 0.0032(9)
C17 0.0396(11) 0.0323(12) 0.0361(11) 0.0014(10) 0.0250(10) 0.0009(10)
C18 0.0351(11) 0.0330(12) 0.0336(11) 0.0010(10) 0.0228(9) 0.0032(10)
C19 0.0424(12) 0.0418(14) 0.0406(12) -0.0075(11) 0.0283(11) -0.0037(11)
C20 0.0521(14) 0.0455(15) 0.0495(14) -0.0139(12) 0.0335(12) -0.0151(12)
C21 0.0325(11) 0.0440(15) 0.0352(11) 0.0072(11) 0.0213(9) 0.0082(11)
C22 0.0436(13) 0.0548(17) 0.0454(14) 0.0024(12) 0.0286(12) -0.0051(12)
C23 0.0493(15) 0.072(2) 0.0527(16) 0.0143(15) 0.0353(13) 0.0007(14)
C24 0.0594(16) 0.067(2) 0.0480(15) 0.0142(15) 0.0408(13) 0.0172(15)
C25 0.090(2) 0.0537(18) 0.0552(16) 0.0051(14) 0.0535(17) 0.0147(16)
C26 0.082(2) 0.0387(14) 0.0563(16) 0.0051(12) 0.0521(16) 0.0080(14)
C27 0.0386(11) 0.0374(13) 0.0388(12) 0.0005(10) 0.0264(10) 0.0002(10)
C28 0.0597(16) 0.0576(18) 0.0519(15) -0.0133(14) 0.0393(14) -0.0240(14)
O29 0.0490(9) 0.0317(9) 0.0453(9) 0.0076(8) 0.0314(8) 0.0064(8)
N30 0.0352(9) 0.0324(11) 0.0349(10) 0.0040(8) 0.0231(8) 0.0033(8)
C31 0.0356(11) 0.0373(13) 0.0329(11) 0.0033(10) 0.0222(9) 0.0033(10)
C32 0.0361(10) 0.0326(12) 0.0361(11) 0.0004(10) 0.0244(9) -0.0032(10)
C33 0.0384(12) 0.0402(14) 0.0353(11) 0.0026(10) 0.0238(10) -0.0020(10)
C34 0.0438(12) 0.0483(15) 0.0396(12) 0.0143(11) 0.0268(11) 0.0080(12)
C35 0.0341(10) 0.0294(12) 0.0338(11) -0.0044(10) 0.0214(9) -0.0036(9)
C36 0.0361(11) 0.0428(14) 0.0403(12) 0.0001(11) 0.0221(10) 0.0026(11)
C37 0.0465(13) 0.0531(16) 0.0536(15) -0.0045(13) 0.0369(12) 0.0020(12)
C38 0.0539(14) 0.0493(16) 0.0437(13) -0.0073(12) 0.0362(12) -0.0062(13)
C39 0.0511(13) 0.0440(14) 0.0348(12) 0.0002(11) 0.0254(11) -0.0016(12)
C40 0.0381(11) 0.0390(13) 0.0359(11) -0.0003(10) 0.0232(10) 0.0023(10)
C41 0.0467(13) 0.0413(13) 0.0431(13) 0.0024(11) 0.0338(11) 0.0022(11)
C42 0.0684(18) 0.068(2) 0.0580(16) 0.0202(15) 0.0496(15) 0.0280(16)
O43 0.0573(10) 0.0309(9) 0.0597(11) 0.0063(8) 0.0420(9) 0.0037(8)
N44 0.0396(10) 0.0329(11) 0.0428(11) 0.0022(9) 0.0264(9) -0.0006(9)
C45 0.0393(12) 0.0372(13) 0.0356(11) -0.0027(10) 0.0234(10) -0.0022(10)
C46 0.0351(10) 0.0301(12) 0.0370(11) -0.0015(10) 0.0222(9) -0.0039(10)
C47 0.0442(13) 0.0429(15) 0.0422(13) 0.0068(11) 0.0288(11) 0.0048(11)
C48 0.0557(15) 0.0462(16) 0.0558(16) 0.0184(13) 0.0381(13) 0.0171(13)
C49 0.0336(11) 0.0386(14) 0.0388(12) -0.0081(11) 0.0219(10) -0.0067(10)
C50 0.0432(13) 0.0451(15) 0.0548(15) -0.0030(12) 0.0316(12) -0.0001(12)
C51 0.0473(14) 0.0606(19) 0.0608(17) -0.0141(15) 0.0367(13) -0.0009(14)
C52 0.0540(15) 0.072(2) 0.0489(15) -0.0139(15) 0.0361(13) -0.0103(15)
C53 0.0735(19) 0.0550(18) 0.0525(16) -0.0047(14) 0.0436(15) -0.0100(15)
C54 0.0713(18) 0.0398(14) 0.0500(15) -0.0055(12) 0.0430(14) -0.0052(13)
C55 0.0380(11) 0.0356(12) 0.0361(11) 0.0006(10) 0.0223(10) -0.0007(10)
C56 0.0618(16) 0.0553(17) 0.0473(14) 0.0122(13) 0.0371(13) 0.0202(14)

loop_
_atom_type_symbol
_atom_type_scat_dispersion_real
_atom_type_scat_dispersion_imag
_atom_type_scat_Cromer_Mann_a1
_atom_type_scat_Cromer_Mann_b1
_atom_type_scat_Cromer_Mann_a2
_atom_type_scat_Cromer_Mann_b2
_atom_type_scat_Cromer_Mann_a3
_atom_type_scat_Cromer_Mann_b3
_atom_type_scat_Cromer_Mann_a4
_atom_type_scat_Cromer_Mann_b4
_atom_type_scat_Cromer_Mann_c
_atom_type_scat_source
C 0.0033 0.0016 2.3100 20.8439 1.0200 10.2075 1.5886 0.5687 0.8650 51.6512 0.2156 'International Tables Vol C 4.2.6.8 and 6.1.1.4'
H 0.0000 0.0000 0.4930 10.5109 0.3229 26.1257 0.1402 3.1424 0.0408 57.7998 0.0030 'International Tables Vol C 4.2.6.8 and 6.1.1.4'
N 0.0061 0.0033 12.2126 0.0057 3.1322 9.8933 2.0125 28.9975 1.1663 0.5826 -11.5290 'International Tables Vol C 4.2.6.8 and 6.1.1.4'
O 0.0106 0.0060 3.0485 13.2771 2.2868 5.7011 1.5463 0.3239 0.8670 32.9089 0.2508 'International Tables Vol C 4.2.6.8 and 6.1.1.4'

loop_
_exptl_crystal_face_index_h
_exptl_crystal_face_index_k
_exptl_crystal_face_index_l
_exptl_crystal_face_perp_dist
1 0 0 0.150
-1 0 0 0.110
0 -1 0 0.220
0 0 1 0.050
0 0 -1 0.100
-2 0 1 0.068
-2 -1 1 0.190
1 0 -1 0.080
2 1 0 0.106
6 -1 0 0.165

loop_
_geom_angle_atom_site_label_1
_geom_angle_site_symmetry_1
_geom_angle_atom_site_label_2
_geom_angle_atom_site_label_3
_geom_angle
_geom_angle_publ_flag
N2 . O1 C6 106.69(18) yes
O1 . N2 C3 108.82(18) yes
O1 . N2 C7 108.23(19) yes
C3 . N2 C7 117.87(19) yes
N2 . C3 C4 110.02(18) yes
N2 . C3 H32 111.4 no
C4 . C3 H32 112.1 no
N2 . C3 H31 107.4 no
C4 . C3 H31 109.0 no
H32 . C3 H31 106.7 no
C3 . C4 C5 119.4(2) yes
C3 . C4 C13 117.0(2) yes
C5 . C4 C13 123.6(2) yes
C4 . C5 C6 121.5(2) yes
C4 . C5 H51 120.4 no
C6 . C5 H51 118.1 no
C5 . C6 O1 111.49(19) yes
C5 . C6 H62 109.9 no
O1 . C6 H62 105.6 no
C5 . C6 H61 110.3 no
O1 . C6 H61 110.4 no
H62 . C6 H61 109.1 no
N2 . C7 C8 119.6(2) yes
N2 . C7 C12 121.8(2) yes
C8 . C7 C12 118.5(2) yes
C7 . C8 C9 120.3(3) yes
C7 . C8 H81 118.4 no
C9 . C8 H81 121.2 no
C8 . C9 C10 121.1(3) yes
C8 . C9 H91 117.9 no
C10 . C9 H91 120.9 no
C9 . C10 C11 118.9(3) yes
C9 . C10 H101 119.9 no
C11 . C10 H101 121.2 no
C10 . C11 C12 120.9(3) yes
C10 . C11 H111 120.4 no
C12 . C11 H111 118.7 no
C7 . C12 C11 120.2(2) yes
C7 . C12 H121 120.6 no
C11 . C12 H121 119.2 no
C4 . C13 C14 122.4(2) yes
C4 . C13 C27 118.6(2) yes
C14 . C13 C27 118.9(2) yes
C13 . C14 H142 121.7 no
C13 . C14 H141 121.5 no
H142 . C14 H141 116.8 no
N16 . O15 C20 105.26(19) yes
O15 . N16 C17 107.81(17) yes
O15 . N16 C21 109.5(2) yes
C17 . N16 C21 118.4(2) yes
N16 . C17 C18 109.66(19) yes
N16 . C17 H172 108.2 no
C18 . C17 H172 107.4 no
N16 . C17 H171 110.9 no
C18 . C17 H171 112.5 no
H172 . C17 H171 108.0 no
C17 . C18 C19 118.9(2) yes
C17 . C18 C27 117.8(2) yes
C19 . C18 C27 123.2(2) yes
C18 . C19 C20 122.0(2) yes
C18 . C19 H191 120.1 no
C20 . C19 H191 117.9 no
C19 . C20 O15 110.6(2) yes
C19 . C20 H202 111.6 no
O15 . C20 H202 111.2 no
C19 . C20 H201 108.6 no
O15 . C20 H201 105.8 no
H202 . C20 H201 108.8 no
N16 . C21 C22 121.0(3) yes
N16 . C21 C26 119.8(2) yes
C22 . C21 C26 119.0(2) yes
C21 . C22 C23 119.6(3) yes
C21 . C22 H221 119.7 no
C23 . C22 H221 120.6 no
C22 . C23 C24 121.4(3) yes
C22 . C23 H231 120.1 no
C24 . C23 H231 118.5 no
C23 . C24 C25 118.8(3) yes
C23 . C24 H241 121.0 no
C25 . C24 H241 120.2 no
C24 . C25 C26 121.5(3) yes
C24 . C25 H251 119.5 no
C26 . C25 H251 119.1 no
C21 . C26 C25 119.7(3) yes
C21 . C26 H261 119.6 no
C25 . C26 H261 120.8 no
C13 . C27 C18 118.3(2) yes
C13 . C27 C28 119.8(2) yes
C18 . C27 C28 121.9(2) yes
C27 . C28 H282 122.0 no
C27 . C28 H281 120.6 no
H282 . C28 H281 117.4 no
N30 . O29 C34 106.34(18) yes
O29 . N30 C31 107.71(17) yes
O29 . N30 C35 107.67(18) yes
C31 . N30 C35 118.16(18) yes
N30 . C31 C32 109.36(18) yes
N30 . C31 H312 112.6 no
C32 . C31 H312 112.4 no
N30 . C31 H311 106.9 no
C32 . C31 H311 108.7 no
H312 . C31 H311 106.8 no
C31 . C32 C33 118.9(2) yes
C31 . C32 C41 117.5(2) yes
C33 . C32 C41 123.6(2) yes
C32 . C33 C34 122.1(2) yes
C32 . C33 H331 119.8 no
C34 . C33 H331 118.1 no
C33 . C34 O29 111.77(19) yes
C33 . C34 H342 109.3 no
O29 . C34 H342 105.1 no
C33 . C34 H341 110.8 no
O29 . C34 H341 110.7 no
H342 . C34 H341 108.9 no
N30 . C35 C36 118.4(2) yes
N30 . C35 C40 122.2(2) yes
C36 . C35 C40 119.3(2) yes
C35 . C36 C37 120.0(2) yes
C35 . C36 H361 120.0 no
C37 . C36 H361 120.0 no
C36 . C37 C38 121.0(2) yes
C36 . C37 H371 118.7 no
C38 . C37 H371 120.3 no
C37 . C38 C39 118.7(2) yes
C37 . C38 H381 120.6 no
C39 . C38 H381 120.7 no
C38 . C39 C40 121.3(2) yes
C38 . C39 H391 119.0 no
C40 . C39 H391 119.6 no
C39 . C40 C35 119.7(2) yes
C39 . C40 H401 119.1 no
C35 . C40 H401 121.2 no
C41 5_655 C41 C32 118.0(2) yes
C41 5_655 C41 C42 120.0(2) yes
C32 . C41 C42 121.9(2) yes
C41 . C42 H422 122.6 no
C41 . C42 H421 121.9 no
H422 . C42 H421 115.5 no
N44 . O43 C48 105.48(19) yes
O43 . N44 C45 107.99(18) yes
O43 . N44 C49 109.0(2) yes
C45 . N44 C49 116.9(2) yes
N44 . C45 C46 110.4(2) yes
N44 . C45 H452 111.1 no
C46 . C45 H452 110.9 no
N44 . C45 H451 108.3 no
C46 . C45 H451 107.9 no
H452 . C45 H451 108.1 no
C45 . C46 C47 119.5(2) yes
C45 . C46 C55 117.0(2) yes
C47 . C46 C55 123.5(2) yes
C46 . C47 C48 121.3(2) yes
C46 . C47 H471 121.1 no
C48 . C47 H471 117.7 no
C47 . C48 O43 110.4(2) yes
C47 . C48 H482 110.5 no
O43 . C48 H482 106.8 no
C47 . C48 H481 110.3 no
O43 . C48 H481 110.8 no
H482 . C48 H481 108.0 no
N44 . C49 C50 121.5(3) yes
N44 . C49 C54 119.2(2) yes
C50 . C49 C54 119.1(2) yes
C49 . C50 C51 119.6(3) yes
C49 . C50 H501 118.4 no
C51 . C50 H501 122.0 no
C50 . C51 C52 121.5(3) yes
C50 . C51 H511 119.3 no
C52 . C51 H511 119.2 no
C51 . C52 C53 118.7(3) yes
C51 . C52 H521 119.7 no
C53 . C52 H521 121.6 no
C52 . C53 C54 121.1(3) yes
C52 . C53 H531 119.9 no
C54 . C53 H531 119.0 no
C53 . C54 C49 120.0(3) yes
C53 . C54 H541 119.9 no
C49 . C54 H541 120.1 no
C55 5_655 C55 C46 119.4(2) yes
C55 5_655 C55 C56 118.6(2) yes
C46 . C55 C56 121.9(2) yes
C55 . C56 H562 122.0 no
C55 . C56 H561 122.1 no
H562 . C56 H561 115.8 no

loop_
_geom_bond_atom_site_label_1
_geom_bond_atom_site_label_2
_geom_bond_site_symmetry_2
_geom_bond_distance
_geom_bond_publ_flag
O1 N2 . 1.444(3) yes
O1 C6 . 1.429(3) yes
N2 C3 . 1.449(3) yes
N2 C7 . 1.415(3) yes
C3 C4 . 1.516(3) yes
C3 H32 . 0.979 no
C3 H31 . 0.988 no
C4 C5 . 1.335(3) yes
C4 C13 . 1.479(3) yes
C5 C6 . 1.498(3) yes
C5 H51 . 0.939 no
C6 H62 . 0.977 no
C6 H61 . 0.977 no
C7 C8 . 1.394(3) yes
C7 C12 . 1.398(3) yes
C8 C9 . 1.376(4) yes
C8 H81 . 0.952 no
C9 C10 . 1.384(4) yes
C9 H91 . 0.935 no
C10 C11 . 1.376(4) yes
C10 H101 . 0.942 no
C11 C12 . 1.387(3) yes
C11 H111 . 0.962 no
C12 H121 . 0.929 no
C13 C14 . 1.331(3) yes
C13 C27 . 1.509(3) yes
C14 H142 . 0.945 no
C14 H141 . 0.939 no
O15 N16 . 1.442(3) yes
O15 C20 . 1.427(3) yes
N16 C17 . 1.459(3) yes
N16 C21 . 1.412(3) yes
C17 C18 . 1.512(3) yes
C17 H172 . 0.986 no
C17 H171 . 0.991 no
C18 C19 . 1.335(3) yes
C18 C27 . 1.468(3) yes
C19 C20 . 1.484(4) yes
C19 H191 . 0.931 no
C20 H202 . 0.969 no
C20 H201 . 0.987 no
C21 C22 . 1.395(4) yes
C21 C26 . 1.394(4) yes
C22 C23 . 1.394(4) yes
C22 H221 . 0.928 no
C23 C24 . 1.373(4) yes
C23 H231 . 0.926 no
C24 C25 . 1.372(4) yes
C24 H241 . 0.939 no
C25 C26 . 1.392(4) yes
C25 H251 . 0.953 no
C26 H261 . 0.945 no
C27 C28 . 1.332(4) yes
C28 H282 . 0.945 no
C28 H281 . 0.939 no
O29 N30 . 1.451(3) yes
O29 C34 . 1.430(3) yes
N30 C31 . 1.449(3) yes
N30 C35 . 1.422(3) yes
C31 C32 . 1.514(3) yes
C31 H312 . 0.980 no
C31 H311 . 0.970 no
C32 C33 . 1.333(3) yes
C32 C41 . 1.477(3) yes
C33 C34 . 1.485(4) yes
C33 H331 . 0.928 no
C34 H342 . 0.984 no
C34 H341 . 0.984 no
C35 C36 . 1.398(3) yes
C35 C40 . 1.388(3) yes
C36 C37 . 1.380(3) yes
C36 H361 . 0.947 no
C37 C38 . 1.388(4) yes
C37 H371 . 0.943 no
C38 C39 . 1.378(4) yes
C38 H381 . 0.939 no
C39 C40 . 1.391(3) yes
C39 H391 . 0.957 no
C40 H401 . 0.934 no
C41 C41 5_655 1.514(5) yes
C41 C42 . 1.332(4) yes
C42 H422 . 0.946 no
C42 H421 . 0.940 no
O43 N44 . 1.438(3) yes
O43 C48 . 1.426(3) yes
N44 C45 . 1.460(3) yes
N44 C49 . 1.420(3) yes
C45 C46 . 1.511(3) yes
C45 H452 . 0.986 no
C45 H451 . 0.984 no
C46 C47 . 1.328(3) yes
C46 C55 . 1.478(3) yes
C47 C48 . 1.499(4) yes
C47 H471 . 0.927 no
C48 H482 . 0.975 no
C48 H481 . 0.979 no
C49 C50 . 1.397(4) yes
C49 C54 . 1.389(4) yes
C50 C51 . 1.386(4) yes
C50 H501 . 0.930 no
C51 C52 . 1.381(5) yes
C51 H511 . 0.931 no
C52 C53 . 1.376(4) yes
C52 H521 . 0.949 no
C53 C54 . 1.395(4) yes
C53 H531 . 0.946 no
C54 H541 . 0.939 no
C55 C55 5_655 1.507(5) yes
C55 C56 . 1.330(3) yes
C56 H562 . 0.942 no
C56 H561 . 0.942 no

loop_
_geom_contact_atom_site_label_1
_geom_contact_atom_site_label_2
_geom_contact_distance
_geom_contact_site_symmetry_2
_geom_contact_publ_flag
O1 C17 3.511(3) 7 no
O15 C3 3.573(3) 7 no
O29 C45 3.465(4) . no
N2 C34 3.394(3) 7_545 no
N16 C48 3.469(3) 1_545 no
N30 C20 3.427(3) . no
N44 C6 3.419(3) 7 no
C5 C28 3.580(4) 7 no

loop_
_geom_torsion_atom_site_label_1
_geom_torsion_atom_site_label_2
_geom_torsion_atom_site_label_3
_geom_torsion_atom_site_label_4
_geom_torsion_site_symmetry_3
_geom_torsion_site_symmetry_4
_geom_torsion
_geom_torsion_publ_flag
O1 N2 C3 C4 . . -54.4(2) no
O1 N2 C7 C8 . . 46.7(3) no
O1 N2 C7 C12 . . -136.7(2) no
O1 C6 C5 C4 . . 16.1(4) no
O15 N16 C17 C18 . . -53.6(2) no
O15 N16 C21 C22 . . 21.6(3) no
O15 N16 C21 C26 . . -163.0(2) no
O15 C20 C19 C18 . . 14.9(4) no
O29 N30 C31 C32 . . -57.1(2) no
O29 N30 C35 C36 . . 51.2(3) no
O29 N30 C35 C40 . . -133.1(2) no
O29 C34 C33 C32 . . 12.5(4) no
O43 N44 C45 C46 . . -52.0(2) no
O43 N44 C49 C50 . . 18.4(3) no
O43 N44 C49 C54 . . -165.8(2) no
O43 C48 C47 C46 . . 18.1(4) no
N2 O1 C6 C5 . . -53.3(3) no
N2 C3 C4 C5 . . 15.8(3) no
N2 C3 C4 C13 . . -164.8(2) no
N2 C7 C8 C9 . . 174.2(2) no
N2 C7 C12 C11 . . -174.1(2) no
N16 O15 C20 C19 . . -56.0(3) no
N16 C17 C18 C19 . . 11.4(3) no
N16 C17 C18 C27 . . -169.2(2) no
N16 C21 C22 C23 . . 174.3(2) no
N16 C21 C26 C25 . . -174.6(2) no
N30 O29 C34 C33 . . -51.4(3) no
N30 C31 C32 C33 . . 17.2(3) no
N30 C31 C32 C41 . . -164.4(2) no
N30 C35 C36 C37 . . 174.8(2) no
N30 C35 C40 C39 . . -174.3(2) no
N44 O43 C48 C47 . . -57.7(3) no
N44 C45 C46 C47 . . 11.4(3) no
N44 C45 C46 C55 . . -168.7(2) no
N44 C49 C50 C51 . . 176.1(2) no
N44 C49 C54 C53 . . -175.8(2) no
C3 N2 O1 C6 . . 75.4(2) no
C3 N2 C7 C8 . . 170.6(2) no
C3 N2 C7 C12 . . -12.7(3) no
C3 C4 C5 C6 . . 3.3(4) no
C3 C4 C13 C14 . . -5.8(3) no
C3 C4 C13 C27 . . 174.7(2) no
C4 C3 N2 C7 . . -178.0(2) no
C4 C13 C27 C18 . . 98.3(2) no
C4 C13 C27 C28 . . -81.8(3) no
C5 C4 C13 C14 . . 173.5(3) no
C5 C4 C13 C27 . . -6.0(3) no
C6 O1 N2 C7 . . -155.4(2) no
C6 C5 C4 C13 . . -176.0(2) no
C7 C8 C9 C10 . . 0.7(4) no
C7 C12 C11 C10 . . -0.9(4) no
C8 C7 C12 C11 . . 2.6(4) no
C8 C9 C10 C11 . . 1.1(5) no
C9 C8 C7 C12 . . -2.5(4) no
C9 C10 C11 C12 . . -1.0(5) no
C13 C27 C18 C17 . . 178.1(2) no
C13 C27 C18 C19 . . -2.6(3) no
C14 C13 C27 C18 . . -81.2(3) no
C14 C13 C27 C28 . . 98.7(3) no
C17 N16 O15 C20 . . 78.4(2) no
C17 N16 C21 C22 . . 145.8(2) no
C17 N16 C21 C26 . . -38.9(3) no
C17 C18 C19 C20 . . 8.1(4) no
C17 C18 C27 C28 . . -1.8(3) no
C18 C17 N16 C21 . . -178.6(2) no
C19 C18 C27 C28 . . 177.5(3) no
C20 O15 N16 C21 . . -151.5(2) no
C20 C19 C18 C27 . . -171.2(2) no
C21 C22 C23 C24 . . 1.2(4) no
C21 C26 C25 C24 . . -0.8(4) no
C22 C21 C26 C25 . . 0.9(4) no
C22 C23 C24 C25 . . -1.1(4) no
C23 C22 C21 C26 . . -1.1(3) no
C23 C24 C25 C26 . . 0.9(4) no
C31 N30 O29 C34 . . 76.6(2) no
C31 N30 C35 C36 . . 173.3(2) no
C31 N30 C35 C40 . . -10.9(3) no
C31 C32 C33 C34 . . 5.4(4) no
C31 C32 C41 C41 . 5_655 179.0(2) no
C31 C32 C41 C42 . . -3.5(4) no
C32 C31 N30 C35 . . -179.3(2) no
C32 C41 C41 C32 5_655 5_655 107.7(4) no
C32 C41 C41 C42 5_655 5_655 -69.8(2) no
C33 C32 C41 C41 . 5_655 -2.6(3) no
C33 C32 C41 C42 . . 174.9(3) no
C34 O29 N30 C35 . . -155.0(2) no
C34 C33 C32 C41 . . -173.0(3) no
C35 C36 C37 C38 . . 0.0(4) no
C35 C40 C39 C38 . . -0.6(4) no
C36 C35 C40 C39 . . 1.4(3) no
C36 C37 C38 C39 . . 0.7(4) no
C37 C36 C35 C40 . . -1.0(4) no
C37 C38 C39 C40 . . -0.4(4) no
C42 C41 C41 C42 5_655 5_655 112.6(5) no
C45 N44 O43 C48 . . 77.4(2) no
C45 N44 C49 C50 . . 141.1(2) no
C45 N44 C49 C54 . . -43.0(3) no
C45 C46 C47 C48 . . 5.6(4) no
C45 C46 C55 C55 . 5_655 174.7(2) no
C45 C46 C55 C56 . . -2.9(3) no
C46 C45 N44 C49 . . -175.2(2) no
C46 C55 C55 C46 5_655 5_655 88.3(4) no
C46 C55 C55 C56 5_655 5_655 -94.0(2) no
C47 C46 C55 C55 . 5_655 -5.4(3) no
C47 C46 C55 C56 . . 177.0(3) no
C48 O43 N44 C49 . . -154.7(2) no
C48 C47 C46 C55 . . -174.3(2) no
C49 C50 C51 C52 . . 0.3(4) no
C49 C54 C53 C52 . . -1.0(4) no
C50 C49 C54 C53 . . 0.2(4) no
C50 C51 C52 C53 . . -1.1(4) no
C51 C50 C49 C54 . . 0.2(3) no
C51 C52 C53 C54 . . 1.5(4) no
C56 C55 C55 C56 5_655 5_655 83.8(5) no
